data_4323007
loop_
_publ_author_name
'Peter W. Roesky'

_publ_contact_author
;
        Peter W. Roesky
        Institut f\"ur Anorganische Chemie
        Universit\"at Karlsruhe
        Engesserstr. Geb.30.45
        76128 Karlsruhe
        Bundesrepublik Deutschland
;
_publ_contact_author_email roesky@achibm6.chemie.uni-karlsruhe.de
_publ_contact_author_fax '049 721 661921'
_publ_contact_author_phone '049 721 608-2855'
_publ_section_title
;
 Bridged Aminotroponiminate Complexes of Lanthanum
;
_journal_name_full 'Inorganic Chemistry'
_journal_page_first 4507
_journal_page_last 4511
_journal_paper_doi 10.1021/ic980474n
_journal_volume 37
_journal_year 1998
_chemical_formula_sum 'C62 H92 Cl2 La2 N8 O4'
_chemical_formula_weight 1362.16
_chemical_name_systematic
; 
 ? 
;
_space_group_IT_number 14
_symmetry_cell_setting monoclinic
_symmetry_space_group_name_Hall '-P 2yn'
_symmetry_space_group_name_H-M 'P 1 21/n 1'
_atom_sites_solution_hydrogens geom
_atom_sites_solution_primary direct
_atom_sites_solution_secondary difmap
_audit_creation_method SHELXL
_cell_angle_alpha 90.00
_cell_angle_beta 110.38(3)
_cell_angle_gamma 90.00
_cell_formula_units_Z 4
_cell_length_a 12.848(3)
_cell_length_b 32.902(7)
_cell_length_c 16.215(3)
_cell_measurement_temperature 200(2)
_cell_volume 6425(3)
_computing_structure_refinement 'SHELXL-93 (Sheldrick, 1993)'
_computing_structure_solution 'SHELXS-86 (Sheldrick, 1990)'
_diffrn_ambient_temperature 200(2)
_diffrn_measurement_device 'STOE IPDS'
_diffrn_radiation_monochromator graphite
_diffrn_radiation_source 'fine-focus sealed tube'
_diffrn_radiation_type MoKa
_diffrn_radiation_wavelength 0.71073
_diffrn_reflns_av_R_equivalents 0.0969
_diffrn_reflns_av_sigmaI/netI 0.1099
_diffrn_reflns_limit_h_max 13
_diffrn_reflns_limit_h_min -15
_diffrn_reflns_limit_k_max 40
_diffrn_reflns_limit_k_min -39
_diffrn_reflns_limit_l_max 17
_diffrn_reflns_limit_l_min -20
_diffrn_reflns_number 16032
_diffrn_reflns_theta_max 22.50
_diffrn_reflns_theta_min 2.15
_exptl_absorpt_coefficient_mu 1.445
_exptl_crystal_colour yellow
_exptl_crystal_density_diffrn 1.408
_exptl_crystal_F_000 2800
_refine_diff_density_max 1.805
_refine_diff_density_min -1.743
_refine_diff_density_rms 0.203
_refine_ls_extinction_method none
_refine_ls_goodness_of_fit_all 0.972
_refine_ls_goodness_of_fit_obs 1.130
_refine_ls_matrix_type full
_refine_ls_number_parameters 641
_refine_ls_number_reflns 7216
_refine_ls_number_restraints 10
_refine_ls_restrained_S_all 0.956
_refine_ls_restrained_S_obs 1.130
_refine_ls_R_factor_all 0.1284
_refine_ls_R_factor_obs 0.0904
_refine_ls_shift/esd_max -0.004
_refine_ls_shift/esd_mean 0.000
_refine_ls_structure_factor_coef Fsqd
_refine_ls_weighting_details 'w=1/[s^2^(Fo^2^)+( 0.1686P)^2^+0.0000P] where P=(Fo^2^+2Fc^2^)/3'
_refine_ls_weighting_scheme calc
_refine_ls_wR_factor_all 0.2475
_refine_ls_wR_factor_obs 0.2249
_reflns_number_observed 4869
_reflns_number_total 7979
_reflns_observed_criterion >2sigma(I)
_cod_data_source_file ic980474n_1.cif
_cod_data_source_block pr153a
_cod_depositor_comments
;
The following automatic conversions were performed:

'_refine_ls_weighting_scheme' value 'calc w=1/[s^2^(Fo^2^)+(
0.1686P)^2^+0.0000P] where P=(Fo^2^+2Fc^2^)/3' was changed to 'calc'.
New tag '_refine_ls_weighting_details' was created. The value of the
new tag was set to 'w=1/[s^2^(Fo^2^)+( 0.1686P)^2^+0.0000P] where
P=(Fo^2^+2Fc^2^)/3'.

Automatic conversion script
Id: cif_fix_values 3143 2015-03-26 13:38:13Z robertas 
;
_cod_original_cell_volume 6425.3(22)
_cod_database_code 4323007

loop_
_symmetry_equiv_pos_as_xyz
'x, y, z'
'-x+1/2, y+1/2, -z+1/2'
'-x, -y, -z'
'x-1/2, -y-1/2, z-1/2'

loop_
_atom_site_aniso_label
_atom_site_aniso_U_11
_atom_site_aniso_U_22
_atom_site_aniso_U_33
_atom_site_aniso_U_23
_atom_site_aniso_U_13
_atom_site_aniso_U_12
La1 0.0452(5) 0.0366(4) 0.0592(6) 0.0004(3) 0.0180(4) -0.0031(3)
La2 0.0508(6) 0.0393(5) 0.0659(6) -0.0046(3) 0.0264(5) -0.0029(3)
Cl1 0.068(2) 0.040(2) 0.078(3) 0.0005(15) 0.037(2) 0.0008(14)
Cl2 0.079(3) 0.039(2) 0.066(2) -0.0047(14) 0.032(2) -0.0018(15)
C1 0.050(9) 0.037(7) 0.062(10) -0.005(6) 0.018(8) 0.000(6)
C2 0.093(13) 0.048(8) 0.073(12) 0.014(7) 0.030(10) 0.010(7)
C3 0.151(20) 0.048(9) 0.077(13) -0.003(8) 0.049(13) 0.019(9)
C4 0.150(20) 0.077(12) 0.075(12) 0.005(9) 0.066(14) 0.019(11)
C5 0.111(16) 0.073(11) 0.086(13) 0.018(9) 0.058(13) 0.005(9)
C6 0.076(12) 0.059(9) 0.081(12) 0.007(8) 0.038(11) 0.008(7)
C7 0.054(9) 0.061(8) 0.042(8) 0.005(7) 0.022(8) -0.002(7)
C8 0.070(10) 0.038(7) 0.060(9) -0.005(6) 0.012(8) -0.005(6)
C9 0.081(12) 0.024(6) 0.075(11) -0.001(6) 0.030(9) -0.015(6)
C10 0.075(11) 0.035(7) 0.077(11) 0.007(6) 0.032(9) 0.008(6)
C11 0.057(10) 0.073(9) 0.050(9) -0.005(7) 0.017(9) 0.013(8)
C12 0.049(10) 0.095(12) 0.080(13) -0.019(9) 0.016(10) 0.010(8)
C13 0.090(17) 0.147(20) 0.088(16) 0.018(14) 0.017(15) 0.044(14)
C14 0.059(14) 0.210(29) 0.066(14) -0.033(17) -0.035(11) -0.018(16)
C15 0.137(23) 0.109(18) 0.114(21) -0.038(15) -0.022(18) -0.025(16)
C16 0.128(20) 0.079(12) 0.109(18) -0.037(12) 0.040(17) -0.033(12)
C17 0.051(10) 0.077(10) 0.064(10) -0.040(9) 0.021(9) -0.020(8)
C18 0.076(12) 0.048(8) 0.080(12) 0.013(7) 0.037(10) 0.006(7)
C19 0.089(13) 0.057(9) 0.088(12) 0.024(8) 0.053(11) 0.015(8)
C20 0.086(14) 0.069(10) 0.100(14) 0.022(9) 0.042(12) 0.020(9)
C21 0.115(17) 0.067(11) 0.142(19) -0.048(11) 0.079(16) -0.041(10)
C22 0.109(18) 0.096(14) 0.171(25) -0.029(15) 0.065(19) -0.016(12)
C23 0.097(15) 0.061(10) 0.136(18) -0.020(10) 0.058(14) -0.025(9)
C24 0.045(9) 0.071(9) 0.041(8) -0.008(7) 0.018(7) -0.014(7)
C25 0.095(13) 0.048(8) 0.064(10) 0.003(7) 0.045(11) -0.010(8)
C26 0.064(11) 0.086(12) 0.066(11) 0.007(9) 0.023(9) 0.002(9)
C27 0.063(11) 0.080(12) 0.073(11) -0.005(9) 0.030(10) -0.019(9)
C28 0.078(13) 0.057(9) 0.089(13) -0.001(8) 0.024(11) -0.007(8)
C29 0.081(12) 0.042(8) 0.083(12) 0.001(7) 0.031(11) -0.005(7)
C30 0.063(10) 0.033(7) 0.051(9) -0.002(5) 0.025(8) -0.009(6)
C31 0.063(10) 0.026(6) 0.069(10) -0.008(6) 0.016(8) -0.001(6)
C32 0.074(11) 0.014(6) 0.094(12) -0.003(6) 0.034(10) 0.014(5)
C33 0.062(10) 0.042(7) 0.081(11) -0.012(7) 0.030(9) -0.007(6)
C34 0.063(10) 0.051(8) 0.073(11) -0.008(7) 0.036(9) -0.006(7)
C35 0.111(15) 0.054(9) 0.097(13) -0.023(8) 0.071(13) -0.011(9)
C36 0.201(28) 0.074(12) 0.126(19) -0.028(11) 0.117(21) -0.015(14)
C37 0.148(21) 0.085(14) 0.138(20) -0.002(12) 0.110(18) -0.014(12)
C38 0.108(16) 0.060(10) 0.146(19) -0.011(11) 0.075(16) -0.019(9)
C39 0.077(12) 0.050(8) 0.099(13) -0.001(8) 0.043(11) -0.009(7)
C40 0.077(11) 0.034(7) 0.079(11) -0.003(7) 0.028(10) -0.006(7)
C41 0.099(14) 0.042(8) 0.084(12) 0.006(7) 0.043(11) 0.005(7)
C42 0.101(15) 0.070(10) 0.097(14) 0.005(9) 0.041(12) 0.035(10)
C43 0.120(17) 0.070(11) 0.100(15) 0.025(10) 0.042(14) 0.001(10)
C44 0.194(28) 0.064(12) 0.122(20) -0.019(11) 0.081(21) -0.016(13)
C45 0.095(17) 0.082(14) 0.170(25) -0.040(14) -0.013(17) 0.005(11)
C46 0.120(18) 0.038(9) 0.205(27) -0.012(12) 0.053(18) -0.001(9)
C47 0.074(14) 0.146(17) 0.068(13) -0.020(12) 0.023(11) -0.007(12)
C50 0.080(15) 0.163(20) 0.099(17) -0.033(14) 0.037(13) -0.061(14)
C51 0.041(10) 0.117(14) 0.099(15) -0.034(11) 0.017(10) -0.006(9)
C54 0.036(10) 0.154(17) 0.072(13) -0.017(11) 0.010(9) 0.012(10)
N1 0.054(7) 0.047(6) 0.047(7) 0.012(5) 0.014(6) 0.005(5)
N2 0.057(7) 0.045(6) 0.048(7) 0.000(5) 0.017(6) -0.009(5)
N3 0.060(8) 0.065(7) 0.050(8) -0.018(6) 0.020(7) -0.005(6)
N4 0.052(8) 0.044(6) 0.098(10) -0.014(6) 0.035(8) -0.005(5)
N5 0.065(8) 0.045(6) 0.065(8) 0.000(5) 0.035(7) 0.001(5)
N6 0.063(9) 0.055(7) 0.055(8) 0.000(5) 0.026(7) -0.011(6)
N7 0.052(7) 0.048(6) 0.057(7) -0.010(5) 0.015(6) 0.002(5)
N8 0.101(11) 0.048(7) 0.086(10) -0.017(6) 0.058(10) -0.005(6)
O1 0.063(7) 0.105(8) 0.059(7) -0.030(6) 0.032(6) -0.032(6)
O2 0.061(7) 0.082(7) 0.072(8) -0.023(5) 0.030(6) -0.012(5)

loop_
_atom_site_label
_atom_site_type_symbol
_atom_site_fract_x
_atom_site_fract_y
_atom_site_fract_z
_atom_site_U_iso_or_equiv
_atom_site_thermal_displace_type
_atom_site_occupancy
_atom_site_calc_flag
_atom_site_refinement_flags
_atom_site_disorder_group
La1 La 0.41962(7) 0.13155(2) 0.43424(6) 0.0470(3) Uani 1 d . .
La2 La 0.24717(7) 0.13745(2) 0.65010(6) 0.0504(3) Uani 1 d . .
Cl1 Cl 0.3278(3) 0.18791(9) 0.5352(3) 0.0589(10) Uani 1 d . .
Cl2 Cl 0.3292(3) 0.08108(9) 0.5462(2) 0.0592(10) Uani 1 d . .
C1 C 0.5811(11) 0.0972(3) 0.3249(10) 0.050(3) Uani 1 d . .
C2 C 0.5987(15) 0.0675(4) 0.2667(11) 0.071(5) Uani 1 d . .
H2 H 0.5939(15) 0.0405(4) 0.2854(11) 0.085 Uiso 1 calc R .
C3 C 0.6211(18) 0.0694(5) 0.1900(12) 0.089(6) Uani 1 d . .
H3 H 0.6174(18) 0.0442(5) 0.1605(12) 0.107 Uiso 1 calc R .
C4 C 0.6479(20) 0.1024(5) 0.1501(13) 0.093(6) Uani 1 d . .
H4 H 0.6659(20) 0.0974(5) 0.0990(13) 0.112 Uiso 1 calc R .
C5 C 0.6509(18) 0.1421(5) 0.1775(13) 0.084(5) Uani 1 d . .
H5 H 0.6764(18) 0.1613(5) 0.1451(13) 0.101 Uiso 1 calc R .
C6 C 0.6217(14) 0.1581(5) 0.2465(12) 0.069(4) Uani 1 d . .
H6 H 0.6386(14) 0.1861(5) 0.2571(12) 0.083 Uiso 1 calc R .
C7 C 0.5733(12) 0.1411(4) 0.3019(9) 0.051(3) Uani 1 d . .
C8 C 0.5261(13) 0.2081(4) 0.3380(10) 0.058(4) Uani 1 d . .
H8A H 0.4923(13) 0.2146(4) 0.2745(10) 0.070 Uiso 1 calc R .
H8B H 0.6022(13) 0.2195(4) 0.3599(10) 0.070 Uiso 1 calc R .
C9 C 0.4579(13) 0.2266(3) 0.3873(10) 0.059(4) Uani 1 d . .
H9A H 0.4775(13) 0.2557(3) 0.3980(10) 0.071 Uiso 1 calc R .
H9B H 0.4769(13) 0.2131(3) 0.4452(10) 0.071 Uiso 1 calc R .
C10 C 0.3329(13) 0.2229(4) 0.3382(11) 0.061(4) Uani 1 d . .
H10A H 0.2923(13) 0.2369(4) 0.3718(11) 0.073 Uiso 1 calc R .
H10B H 0.3131(13) 0.2362(4) 0.2799(11) 0.073 Uiso 1 calc R .
C11 C 0.2025(13) 0.1699(4) 0.2657(10) 0.061(4) Uani 1 d . .
C12 C 0.1242(13) 0.2004(5) 0.2248(12) 0.076(5) Uani 1 d . .
H12 H 0.1418(13) 0.2266(5) 0.2509(12) 0.091 Uiso 1 calc R .
C13 C 0.0227(19) 0.1987(8) 0.1505(15) 0.112(8) Uani 1 d . .
H13 H -0.0183(19) 0.2232(8) 0.1343(15) 0.135 Uiso 1 calc R .
C14 C -0.0197(17) 0.1658(10) 0.1021(14) 0.126(10) Uani 1 d . .
H14 H -0.0850(17) 0.1710(10) 0.0529(14) 0.152 Uiso 1 calc R .
C15 C 0.0137(26) 0.1260(8) 0.1102(18) 0.137(11) Uani 1 d . .
H15 H -0.0260(26) 0.1076(8) 0.0650(18) 0.165 Uiso 1 calc R .
C16 C 0.0999(22) 0.1111(6) 0.1789(16) 0.106(7) Uani 1 d . .
H16 H 0.1032(22) 0.0823(6) 0.1746(16) 0.127 Uiso 1 calc R .
C17 C 0.1857(13) 0.1248(5) 0.2543(11) 0.064(4) Uani 1 d . .
C18 C 0.6028(14) 0.0484(4) 0.4405(11) 0.065(4) Uani 1 d . .
H18 H 0.5628(14) 0.0264(4) 0.3992(11) 0.079 Uiso 1 calc R .
C19 C 0.5786(16) 0.0456(4) 0.5239(12) 0.072(5) Uani 1 d . .
H19A H 0.6078(85) 0.0200(16) 0.5537(39) 0.108 Uiso 1 calc R .
H19B H 0.4981(16) 0.0467(34) 0.5105(13) 0.108 Uiso 1 calc R .
H19C H 0.6138(79) 0.0685(20) 0.5624(32) 0.108 Uiso 1 calc R .
C20 C 0.7304(15) 0.0441(5) 0.4625(13) 0.083(5) Uani 1 d . .
H20A H 0.7490(21) 0.0515(37) 0.4107(28) 0.124 Uiso 1 calc R .
H20B H 0.7527(23) 0.0159(10) 0.4791(84) 0.124 Uiso 1 calc R .
H20C H 0.7696(16) 0.0622(29) 0.5114(55) 0.124 Uiso 1 calc R .
C21 C 0.2608(19) 0.0573(5) 0.3138(16) 0.099(7) Uani 1 d . .
H21 H 0.3207(19) 0.0508(5) 0.3709(16) 0.119 Uiso 1 calc R .
C22 C 0.2989(20) 0.0385(6) 0.2521(18) 0.121(8) Uani 1 d . .
H22A H 0.3188(143) 0.0102(18) 0.2696(65) 0.181 Uiso 1 calc R .
H22B H 0.3644(92) 0.0530(34) 0.2496(89) 0.181 Uiso 1 calc R .
H22C H 0.2403(56) 0.0391(49) 0.1941(28) 0.181 Uiso 1 calc R .
C23 C 0.1569(17) 0.0391(5) 0.3262(15) 0.094(6) Uani 1 d . .
H23A H 0.0903(18) 0.0488(34) 0.2791(53) 0.140 Uiso 1 calc R .
H23B H 0.1540(64) 0.0476(36) 0.3833(41) 0.140 Uiso 1 calc R .
H23C H 0.1603(60) 0.0094(5) 0.3241(97) 0.140 Uiso 1 calc R .
C24 C 0.4860(12) 0.1507(4) 0.8268(9) 0.052(4) Uani 1 d . .
C25 C 0.5868(15) 0.1397(4) 0.8958(11) 0.064(4) Uani 1 d . .
H25 H 0.6002(15) 0.1113(4) 0.9035(11) 0.077 Uiso 1 calc R .
C26 C 0.6677(14) 0.1642(5) 0.9532(11) 0.072(5) Uani 1 d . .
H26 H 0.7274(14) 0.1496(5) 0.9939(11) 0.086 Uiso 1 calc R .
C27 C 0.6772(14) 0.2042(5) 0.9619(12) 0.071(5) Uani 1 d . .
H27 H 0.7406(14) 0.2136(5) 1.0086(12) 0.085 Uiso 1 calc R .
C28 C 0.6111(16) 0.2329(5) 0.9148(13) 0.076(5) Uani 1 d . .
H28 H 0.6349(16) 0.2602(5) 0.9296(13) 0.091 Uiso 1 calc R .
C29 C 0.5102(15) 0.2279(4) 0.8457(12) 0.068(5) Uani 1 d . .
H29 H 0.4762(15) 0.2527(4) 0.8205(12) 0.082 Uiso 1 calc R .
C30 C 0.4476(13) 0.1923(3) 0.8053(9) 0.047(3) Uani 1 d . .
C31 C 0.2945(12) 0.2343(3) 0.7204(10) 0.055(4) Uani 1 d . .
H31A H 0.3282(12) 0.2481(3) 0.6816(10) 0.066 Uiso 1 calc R .
H31B H 0.3085(12) 0.2512(3) 0.7737(10) 0.066 Uiso 1 calc R .
C32 C 0.1718(13) 0.2304(3) 0.6734(11) 0.059(4) Uani 1 d . .
H32A H 0.1593(13) 0.2148(3) 0.6185(11) 0.071 Uiso 1 calc R .
H32B H 0.1405(13) 0.2579(3) 0.6566(11) 0.071 Uiso 1 calc R .
C33 C 0.1090(13) 0.2100(4) 0.7245(11) 0.060(4) Uani 1 d . .
H33A H 0.0307(13) 0.2191(4) 0.7021(11) 0.072 Uiso 1 calc R .
H33B H 0.1416(13) 0.2178(4) 0.7873(11) 0.072 Uiso 1 calc R .
C34 C 0.0568(13) 0.1429(4) 0.7553(11) 0.059(4) Uani 1 d . .
C35 C 0.0138(17) 0.1575(4) 0.8148(13) 0.078(5) Uani 1 d . .
H35 H 0.0394(17) 0.1841(4) 0.8340(13) 0.094 Uiso 1 calc R .
C36 C -0.0578(25) 0.1430(6) 0.8540(16) 0.118(9) Uani 1 d . .
H36 H -0.0742(25) 0.1615(6) 0.8928(16) 0.141 Uiso 1 calc R .
C37 C -0.1092(21) 0.1060(6) 0.8459(16) 0.107(7) Uani 1 d . .
H37 H -0.1554(21) 0.1012(6) 0.8796(16) 0.129 Uiso 1 calc R .
C38 C -0.0982(18) 0.0761(5) 0.7931(16) 0.096(7) Uani 1 d . .
H38 H -0.1449(18) 0.0533(5) 0.7896(16) 0.116 Uiso 1 calc R .
C39 C -0.0302(15) 0.0726(4) 0.7424(12) 0.072(5) Uani 1 d . .
H39 H -0.0409(15) 0.0479(4) 0.7101(12) 0.086 Uiso 1 calc R .
C40 C 0.0517(14) 0.0982(4) 0.7291(11) 0.063(4) Uani 1 d . .
C41 C 0.4374(16) 0.0776(4) 0.7882(12) 0.072(5) Uani 1 d . .
H41 H 0.3719(16) 0.0651(4) 0.7421(12) 0.086 Uiso 1 calc R .
C42 C 0.5350(17) 0.0613(5) 0.7692(13) 0.088(6) Uani 1 d . .
H42A H 0.5290(57) 0.0687(35) 0.7092(31) 0.132 Uiso 1 calc R .
H42B H 0.5368(65) 0.0316(6) 0.7749(88) 0.132 Uiso 1 calc R .
H42C H 0.6034(18) 0.0728(31) 0.8111(55) 0.132 Uiso 1 calc R .
C43 C 0.4291(19) 0.0629(5) 0.8744(13) 0.096(6) Uani 1 d . .
H43A H 0.3604(59) 0.0732(36) 0.8802(45) 0.143 Uiso 1 calc R .
H43B H 0.4930(62) 0.0729(36) 0.9235(14) 0.143 Uiso 1 calc R .
H43C H 0.4286(124) 0.0331(5) 0.8752(42) 0.143 Uiso 1 calc R .
C44 C 0.1315(26) 0.0449(6) 0.6649(17) 0.120(9) Uani 1 d . .
H44 H 0.2034(26) 0.0466(6) 0.6541(17) 0.144 Uiso 1 calc R .
C45 C 0.0582(19) 0.0374(6) 0.5791(19) 0.131(10) Uani 1 d . .
H45A H 0.0763(104) 0.0555(43) 0.5378(23) 0.197 Uiso 1 calc R .
H45B H -0.0182(22) 0.0426(59) 0.5760(35) 0.197 Uiso 1 calc R .
H45C H 0.0652(123) 0.0091(18) 0.5634(54) 0.197 Uiso 1 calc R .
C46 C 0.1575(20) 0.0127(5) 0.7312(18) 0.122(9) Uani 1 d . .
H46A H 0.2303(71) 0.0179(31) 0.7762(70) 0.183 Uiso 1 calc R .
H46B H 0.1591(158) -0.0136(8) 0.7031(28) 0.183 Uiso 1 calc R .
H46C H 0.1007(86) 0.0121(38) 0.7588(89) 0.183 Uiso 1 calc R .
C47 C 0.6978(17) 0.1638(7) 0.5611(13) 0.096(6) Uani 1 d . .
H47A H 0.7413(17) 0.1392(7) 0.5590(13) 0.115 Uiso 1 calc R .
H47B H 0.6873(17) 0.1801(7) 0.5075(13) 0.115 Uiso 1 calc R .
C48 C 0.7525(31) 0.1865(10) 0.6365(24) 0.173(13) Uiso 1 d . .
H48A H 0.7641(31) 0.2148(10) 0.6209(24) 0.207 Uiso 1 calc R .
H48B H 0.8254(31) 0.1743(10) 0.6701(24) 0.207 Uiso 1 calc R .
C49 C 0.6748(27) 0.1853(9) 0.6899(21) 0.148(10) Uiso 1 d . .
H49A H 0.7179(27) 0.1790(9) 0.7523(21) 0.177 Uiso 1 calc R .
H49B H 0.6388(27) 0.2120(9) 0.6875(21) 0.177 Uiso 1 calc R .
C50 C 0.5993(19) 0.1572(8) 0.6572(15) 0.112(8) Uani 1 d . .
H50A H 0.5270(19) 0.1659(8) 0.6603(15) 0.134 Uiso 1 calc R .
H50B H 0.6216(19) 0.1314(8) 0.6896(15) 0.134 Uiso 1 calc R .
C51 C 0.0642(14) 0.1436(6) 0.4164(13) 0.087(6) Uani 1 d . .
H51A H 0.0941(14) 0.1684(6) 0.3983(13) 0.105 Uiso 1 calc R .
H51B H 0.1060(14) 0.1197(6) 0.4079(13) 0.105 Uiso 1 calc R .
C52 C -0.0547(29) 0.1392(9) 0.3682(24) 0.163(12) Uiso 1 d . .
H52A H -0.0757(29) 0.1547(9) 0.3124(24) 0.195 Uiso 1 calc R .
H52B H -0.0730(29) 0.1102(9) 0.3538(24) 0.195 Uiso 1 calc R .
C53 C -0.1145(23) 0.1540(8) 0.4205(17) 0.122(8) Uiso 1 d . .
H53A H -0.1803(23) 0.1367(8) 0.4129(17) 0.147 Uiso 1 calc R .
H53B H -0.1400(23) 0.1821(8) 0.4031(17) 0.147 Uiso 1 calc R .
C54 C -0.0396(13) 0.1530(7) 0.5123(12) 0.090(6) Uani 1 d . .
H54A H -0.0422(13) 0.1791(7) 0.5421(12) 0.108 Uiso 1 calc R .
H54B H -0.0598(13) 0.1307(7) 0.5448(12) 0.108 Uiso 1 calc R .
C55 C 0.3080(31) 0.0112(13) 0.0289(27) 0.205(17) Uiso 1 d D .
H55A H 0.3701(31) 0.0217(13) 0.0122(27) 0.246 Uiso 1 calc R .
H55B H 0.3316(31) 0.0103(13) 0.0938(27) 0.246 Uiso 1 calc R .
C56 C 0.2777(43) -0.0244(13) -0.0045(34) 0.234(20) Uiso 1 d D .
H56A H 0.3072(43) -0.0453(13) 0.0417(34) 0.281 Uiso 1 calc R .
H56B H 0.3089(43) -0.0296(13) -0.0514(34) 0.281 Uiso 1 calc R .
C57 C 0.1634(56) -0.0272(19) -0.0391(45) 0.360(40) Uiso 1 d D .
H57A H 0.1374(56) -0.0289(19) -0.1041(45) 0.432 Uiso 1 calc R .
H57B H 0.1372(56) -0.0515(19) -0.0161(45) 0.432 Uiso 1 calc R .
C58 C 0.1251(39) 0.0079(19) -0.0127(42) 0.318(31) Uiso 1 d D .
H58A H 0.1216(39) 0.0042(19) 0.0469(42) 0.382 Uiso 1 calc R .
H58B H 0.0497(39) 0.0144(19) -0.0538(42) 0.382 Uiso 1 calc R .
O3 O 0.1986(39) 0.0393(12) -0.0122(28) 0.304(19) Uiso 1 d D .
C59 C 0.8501(42) 0.3337(14) 0.4950(36) 0.271(25) Uiso 1 d D .
H59A H 0.9188(42) 0.3501(14) 0.5105(36) 0.325 Uiso 1 calc R .
H59B H 0.8035(42) 0.3391(14) 0.4330(36) 0.325 Uiso 1 calc R .
C60 C 0.7957(44) 0.3411(14) 0.5484(35) 0.261(23) Uiso 1 d D .
H60A H 0.7314(44) 0.3589(14) 0.5190(35) 0.314 Uiso 1 calc R .
H60B H 0.8448(44) 0.3552(14) 0.6016(35) 0.314 Uiso 1 calc R .
C61 C 0.7591(53) 0.3045(20) 0.5720(41) 0.344(35) Uiso 1 d D .
H61A H 0.6828(53) 0.3070(20) 0.5731(41) 0.413 Uiso 1 calc R .
H61B H 0.8094(53) 0.2950(20) 0.6301(41) 0.413 Uiso 1 calc R .
C62 C 0.7628(38) 0.2784(12) 0.5029(30) 0.215(17) Uiso 1 d D .
H62A H 0.7115(38) 0.2874(12) 0.4446(30) 0.259 Uiso 1 calc R .
H62B H 0.7472(38) 0.2498(12) 0.5132(30) 0.259 Uiso 1 calc R .
O4 O 0.8784(39) 0.2846(14) 0.5124(29) 0.339(22) Uiso 1 d D .
N1 N 0.5653(10) 0.0889(3) 0.4000(8) 0.050(3) Uani 1 d . .
N2 N 0.5307(10) 0.1630(3) 0.3509(7) 0.051(3) Uani 1 d . .
N3 N 0.2993(10) 0.1790(3) 0.3264(8) 0.058(3) Uani 1 d . .
N4 N 0.2610(11) 0.1035(3) 0.3132(10) 0.062(3) Uani 1 d . .
N5 N 0.4174(10) 0.1225(3) 0.7757(8) 0.055(3) Uani 1 d . .
N6 N 0.3454(11) 0.1952(3) 0.7452(8) 0.056(3) Uani 1 d . .
N7 N 0.1135(10) 0.1646(3) 0.7162(8) 0.053(3) Uani 1 d . .
N8 N 0.1210(13) 0.0879(3) 0.6910(9) 0.072(4) Uani 1 d . .
O1 O 0.5921(9) 0.1526(3) 0.5667(7) 0.073(3) Uani 1 d . .
O2 O 0.0676(9) 0.1465(3) 0.5077(7) 0.070(3) Uani 1 d . .

loop_
_atom_type_symbol
_atom_type_description
_atom_type_scat_dispersion_real
_atom_type_scat_dispersion_imag
_atom_type_scat_source
C C 0.0033 0.0016 'International Tables Vol C Tables 4.2.6.8 and 6.1.1.4'
H H 0.0000 0.0000 'International Tables Vol C Tables 4.2.6.8 and 6.1.1.4'
N N 0.0061 0.0033 'International Tables Vol C Tables 4.2.6.8 and 6.1.1.4'
O O 0.0106 0.0060 'International Tables Vol C Tables 4.2.6.8 and 6.1.1.4'
Cl Cl 0.1484 0.1585 'International Tables Vol C Tables 4.2.6.8 and 6.1.1.4'
La La -0.2871 2.4523 'International Tables Vol C Tables 4.2.6.8 and 6.1.1.4'

loop_
_geom_angle_atom_site_label_1
_geom_angle_atom_site_label_2
_geom_angle_atom_site_label_3
_geom_angle
_geom_angle_site_symmetry_1
_geom_angle_site_symmetry_3
_geom_angle_publ_flag
N3 La1 N4 61.9(4) . . ?
N3 La1 N2 71.8(4) . . ?
N4 La1 N2 101.2(4) . . ?
N3 La1 N1 121.6(4) . . ?
N4 La1 N1 95.0(4) . . ?
N2 La1 N1 60.7(3) . . ?
N3 La1 O1 124.5(4) . . ?
N4 La1 O1 173.6(4) . . ?
N2 La1 O1 81.6(4) . . ?
N1 La1 O1 81.2(4) . . ?
N3 La1 Cl1 73.9(3) . . ?
N4 La1 Cl1 107.2(3) . . ?
N2 La1 Cl1 116.6(3) . . ?
N1 La1 Cl1 157.5(3) . . ?
O1 La1 Cl1 76.4(3) . . ?
N3 La1 Cl2 120.5(3) . . ?
N4 La1 Cl2 83.5(3) . . ?
N2 La1 Cl2 167.3(3) . . ?
N1 La1 Cl2 107.3(2) . . ?
O1 La1 Cl2 92.7(3) . . ?
Cl1 La1 Cl2 72.45(9) . . ?
N5 La2 N7 105.2(4) . . ?
N5 La2 N6 61.9(4) . . ?
N7 La2 N6 74.7(4) . . ?
N5 La2 N8 96.9(4) . . ?
N7 La2 N8 61.3(4) . . ?
N6 La2 N8 123.9(4) . . ?
N5 La2 O2 174.2(3) . . ?
N7 La2 O2 79.2(4) . . ?
N6 La2 O2 123.5(4) . . ?
N8 La2 O2 81.9(4) . . ?
N5 La2 Cl2 87.5(3) . . ?
N7 La2 Cl2 156.1(3) . . ?
N6 La2 Cl2 129.1(3) . . ?
N8 La2 Cl2 97.6(3) . . ?
O2 La2 Cl2 87.1(2) . . ?
N5 La2 Cl1 103.2(3) . . ?
N7 La2 Cl1 121.3(3) . . ?
N6 La2 Cl1 75.4(3) . . ?
N8 La2 Cl1 157.5(3) . . ?
O2 La2 Cl1 77.1(3) . . ?
Cl2 La2 Cl1 73.57(10) . . ?
La2 Cl1 La1 106.94(10) . . ?
La2 Cl2 La1 106.95(10) . . ?
N1 C1 C2 125.0(12) . . ?
N1 C1 C7 114.3(11) . . ?
C2 C1 C7 120.6(14) . . ?
C3 C2 C1 134.5(14) . . ?
C4 C3 C2 129.1(15) . . ?
C3 C4 C5 125.8(17) . . ?
C4 C5 C6 129.0(16) . . ?
C7 C6 C5 132.5(15) . . ?
N2 C7 C6 123.0(13) . . ?
N2 C7 C1 112.6(12) . . ?
C6 C7 C1 123.6(13) . . ?
N2 C8 C9 109.2(11) . . ?
C8 C9 C10 113.0(12) . . ?
N3 C10 C9 110.2(10) . . ?
N3 C11 C12 121.2(14) . . ?
N3 C11 C17 111.9(13) . . ?
C12 C11 C17 126.7(15) . . ?
C11 C12 C13 130.9(17) . . ?
C14 C13 C12 126.2(20) . . ?
C13 C14 C15 131.9(20) . . ?
C16 C15 C14 124.1(19) . . ?
C15 C16 C17 140.0(20) . . ?
N4 C17 C16 128.5(16) . . ?
N4 C17 C11 113.8(12) . . ?
C16 C17 C11 117.4(17) . . ?
N1 C18 C19 108.5(12) . . ?
N1 C18 C20 109.6(12) . . ?
C19 C18 C20 108.8(15) . . ?
C22 C21 N4 115.8(18) . . ?
C22 C21 C23 117.1(16) . . ?
N4 C21 C23 113.2(15) . . ?
N5 C24 C25 121.8(13) . . ?
N5 C24 C30 113.9(13) . . ?
C25 C24 C30 124.3(12) . . ?
C26 C25 C24 129.8(14) . . ?
C27 C26 C25 132.0(17) . . ?
C26 C27 C28 129.2(18) . . ?
C27 C28 C29 127.5(15) . . ?
C28 C29 C30 132.6(14) . . ?
N6 C30 C29 121.5(12) . . ?
N6 C30 C24 114.1(11) . . ?
C29 C30 C24 124.4(14) . . ?
N6 C31 C32 111.1(10) . . ?
C31 C32 C33 115.5(13) . . ?
C32 C33 N7 110.4(11) . . ?
N7 C34 C35 125.2(13) . . ?
N7 C34 C40 111.3(13) . . ?
C35 C34 C40 123.4(14) . . ?
C34 C35 C36 135.4(15) . . ?
C37 C36 C35 129.9(18) . . ?
C38 C37 C36 124.0(21) . . ?
C37 C38 C39 131.4(17) . . ?
C38 C39 C40 133.4(15) . . ?
N8 C40 C39 125.9(13) . . ?
N8 C40 C34 114.5(13) . . ?
C39 C40 C34 119.5(15) . . ?
C42 C41 N5 116.3(13) . . ?
C42 C41 C43 114.1(16) . . ?
N5 C41 C43 112.0(13) . . ?
C45 C44 C46 120.2(20) . . ?
C45 C44 N8 110.5(21) . . ?
C46 C44 N8 119.9(19) . . ?
C48 C47 O1 106.2(21) . . ?
C47 C48 C49 104.7(27) . . ?
C50 C49 C48 109.0(27) . . ?
C49 C50 O1 105.2(21) . . ?
C52 C51 O2 101.8(20) . . ?
C53 C52 C51 109.3(28) . . ?
C52 C53 C54 107.5(24) . . ?
O2 C54 C53 104.8(17) . . ?
C56 C55 O3 104.8(33) . . ?
C55 C56 C57 110.6(42) . . ?
C58 C57 C56 105.2(46) . . ?
C57 C58 O3 107.9(44) . . ?
C58 O3 C55 93.8(31) . . ?
C60 C59 O4 101.7(33) . . ?
C59 C60 C61 109.3(41) . . ?
C60 C61 C62 101.4(44) . . ?
C61 C62 O4 98.3(37) . . ?
C62 O4 C59 87.9(29) . . ?
C1 N1 C18 117.3(11) . . ?
C1 N1 La1 116.3(8) . . ?
C18 N1 La1 123.0(9) . . ?
C7 N2 C8 117.5(12) . . ?
C7 N2 La1 122.0(8) . . ?
C8 N2 La1 118.9(9) . . ?
C11 N3 C10 117.8(12) . . ?
C11 N3 La1 125.5(9) . . ?
C10 N3 La1 116.2(9) . . ?
C17 N4 C21 122.8(15) . . ?
C17 N4 La1 125.4(9) . . ?
C21 N4 La1 111.8(12) . . ?
C24 N5 C41 123.4(13) . . ?
C24 N5 La2 125.0(9) . . ?
C41 N5 La2 111.6(10) . . ?
C30 N6 C31 120.3(10) . . ?
C30 N6 La2 123.5(8) . . ?
C31 N6 La2 115.2(9) . . ?
C34 N7 C33 116.5(12) . . ?
C34 N7 La2 126.1(9) . . ?
C33 N7 La2 116.7(9) . . ?
C40 N8 C44 121.7(15) . . ?
C40 N8 La2 124.4(8) . . ?
C44 N8 La2 113.8(13) . . ?
C47 O1 C50 108.0(13) . . ?
C47 O1 La1 124.7(10) . . ?
C50 O1 La1 127.2(10) . . ?
C54 O2 C51 111.9(13) . . ?
C54 O2 La2 122.4(10) . . ?
C51 O2 La2 125.6(9) . . ?

loop_
_geom_bond_atom_site_label_1
_geom_bond_atom_site_label_2
_geom_bond_distance
_geom_bond_site_symmetry_2
_geom_bond_publ_flag
La1 N3 2.450(12) . ?
La1 N4 2.464(13) . ?
La1 N2 2.507(12) . ?
La1 N1 2.550(11) . ?
La1 O1 2.586(10) . ?
La1 Cl1 2.976(4) . ?
La1 Cl2 2.979(4) . ?
La2 N5 2.464(12) . ?
La2 N7 2.484(12) . ?
La2 N6 2.496(11) . ?
La2 N8 2.543(13) . ?
La2 O2 2.652(11) . ?
La2 Cl2 2.937(4) . ?
La2 Cl1 2.941(4) . ?
C1 N1 1.33(2) . ?
C1 C2 1.43(2) . ?
C1 C7 1.49(2) . ?
C2 C3 1.37(2) . ?
C3 C4 1.37(3) . ?
C4 C5 1.38(2) . ?
C5 C6 1.40(2) . ?
C6 C7 1.38(2) . ?
C7 N2 1.32(2) . ?
C8 N2 1.50(2) . ?
C8 C9 1.51(2) . ?
C9 C10 1.53(2) . ?
C10 N3 1.50(2) . ?
C11 N3 1.33(2) . ?
C11 C12 1.41(2) . ?
C11 C17 1.50(2) . ?
C12 C13 1.44(3) . ?
C13 C14 1.34(3) . ?
C14 C15 1.37(3) . ?
C15 C16 1.36(3) . ?
C16 C17 1.40(3) . ?
C17 N4 1.30(2) . ?
C18 N1 1.49(2) . ?
C18 C19 1.49(2) . ?
C18 C20 1.56(2) . ?
C21 C22 1.40(3) . ?
C21 N4 1.52(2) . ?
C21 C23 1.54(3) . ?
C24 N5 1.35(2) . ?
C24 C25 1.43(2) . ?
C24 C30 1.46(2) . ?
C25 C26 1.39(2) . ?
C26 C27 1.33(2) . ?
C27 C28 1.32(2) . ?
C28 C29 1.40(2) . ?
C29 C30 1.44(2) . ?
C30 N6 1.34(2) . ?
C31 N6 1.44(2) . ?
C31 C32 1.50(2) . ?
C32 C33 1.50(2) . ?
C33 N7 1.50(2) . ?
C34 N7 1.33(2) . ?
C34 C35 1.36(2) . ?
C34 C40 1.53(2) . ?
C35 C36 1.37(3) . ?
C36 C37 1.37(3) . ?
C37 C38 1.34(3) . ?
C38 C39 1.40(3) . ?
C39 C40 1.42(2) . ?
C40 N8 1.29(2) . ?
C41 C42 1.49(2) . ?
C41 N5 1.50(2) . ?
C41 C43 1.52(2) . ?
C44 C45 1.40(3) . ?
C44 C46 1.46(3) . ?
C44 N8 1.50(2) . ?
C47 C48 1.40(4) . ?
C47 O1 1.44(2) . ?
C48 C49 1.53(4) . ?
C49 C50 1.31(3) . ?
C50 O1 1.44(2) . ?
C51 C52 1.46(4) . ?
C51 O2 1.47(2) . ?
C52 C53 1.41(4) . ?
C53 C54 1.46(3) . ?
C54 O2 1.42(2) . ?
C55 C56 1.29(4) . ?
C55 O3 1.62(4) . ?
C56 C57 1.38(5) . ?
C57 C58 1.38(5) . ?
C58 O3 1.40(4) . ?
C59 C60 1.31(4) . ?
C59 O4 1.66(4) . ?
C60 C61 1.39(5) . ?
C61 C62 1.43(5) . ?
C62 O4 1.45(4) . ?
